data_4314483
loop_
_publ_author_name
'Dmitry Pogozhev'
'St\'ephane A. Baudron'
'Mir Wais Hosseini'

_publ_contact_author
; Prof Mir Wais Hosseini
  Laboratoire de Chimie de Coordination Organique, 
  UMR CNRS 7140, Universit\'e Louis Pasteur,
  F-67000 Strasbourg, France 
;
_publ_contact_author_email hosseini@unistra.fr
_publ_contact_author_fax '33 3 68 85 13 23'
_publ_contact_author_phone '33 3 68 85 13 25'
_publ_section_title
;
 Assembly of Heteroleptic Copper Complexes with Silver Salts: From
 Discrete Trinuclear Complexes to Infinite Networks
;
_journal_name_full 'Inorganic Chemistry'
_journal_page_first 331
_journal_page_last 338
_journal_paper_doi 10.1021/ic902057d
_journal_volume 49
_journal_year 2010
_chemical_formula_moiety 'C18 H16 N4'
_chemical_formula_sum 'C18 H16 N4'
_chemical_formula_weight 288.35
_chemical_name_systematic
;
 ?
;
_space_group_IT_number 14
_symmetry_cell_setting monoclinic
_symmetry_space_group_name_Hall '-P 2yn'
_symmetry_space_group_name_H-M 'P 1 21/n 1'
_atom_sites_solution_hydrogens geom
_atom_sites_solution_primary direct
_atom_sites_solution_secondary difmap
_audit_creation_method SHELXL-97
_cell_angle_alpha 90.00
_cell_angle_beta 109.2900(10)
_cell_angle_gamma 90.00
_cell_formula_units_Z 4
_cell_length_a 9.2680(3)
_cell_length_b 17.7535(5)
_cell_length_c 9.3468(3)
_cell_measurement_reflns_used 5947
_cell_measurement_temperature 173(2)
_cell_measurement_theta_max 27.47
_cell_measurement_theta_min 2.58
_cell_volume 1451.58(8)
_computing_cell_refinement 'Bruker SAINT'
_computing_data_collection 'Bruker APEX2'
_computing_data_reduction 'Bruker SAINT'
_computing_molecular_graphics 'Bruker SHELXTL'
_computing_publication_material 'Bruker SHELXTL'
_computing_structure_refinement 'SHELXL-97 (Sheldrick, 2008)'
_computing_structure_solution 'SHELXS-97 (Sheldrick, 2008)'
_diffrn_ambient_temperature 173(2)
_diffrn_measured_fraction_theta_full 0.998
_diffrn_measured_fraction_theta_max 0.998
_diffrn_measurement_device_type 'Bruker APEX-II CCD'
_diffrn_measurement_method '\f and \w scans'
_diffrn_radiation_monochromator graphite
_diffrn_radiation_source 'fine-focus sealed tube'
_diffrn_radiation_type MoK\a
_diffrn_radiation_wavelength 0.71073
_diffrn_reflns_av_R_equivalents 0.0255
_diffrn_reflns_av_sigmaI/netI 0.0222
_diffrn_reflns_limit_h_max 12
_diffrn_reflns_limit_h_min -11
_diffrn_reflns_limit_k_max 23
_diffrn_reflns_limit_k_min -19
_diffrn_reflns_limit_l_max 11
_diffrn_reflns_limit_l_min -12
_diffrn_reflns_number 15557
_diffrn_reflns_theta_full 27.49
_diffrn_reflns_theta_max 27.49
_diffrn_reflns_theta_min 2.29
_exptl_absorpt_coefficient_mu 0.081
_exptl_absorpt_correction_T_max 0.9951
_exptl_absorpt_correction_T_min 0.9903
_exptl_absorpt_correction_type multi-scan
_exptl_absorpt_process_details sadabs
_exptl_crystal_colour colourless
_exptl_crystal_density_diffrn 1.319
_exptl_crystal_density_meas ?
_exptl_crystal_density_method 'not measured'
_exptl_crystal_description block
_exptl_crystal_F_000 608
_exptl_crystal_size_max 0.12
_exptl_crystal_size_mid 0.09
_exptl_crystal_size_min 0.06
_refine_diff_density_max 0.215
_refine_diff_density_min -0.206
_refine_diff_density_rms 0.038
_refine_ls_extinction_method none
_refine_ls_goodness_of_fit_ref 1.067
_refine_ls_hydrogen_treatment constr
_refine_ls_matrix_type full
_refine_ls_number_parameters 199
_refine_ls_number_reflns 3298
_refine_ls_number_restraints 0
_refine_ls_restrained_S_all 1.067
_refine_ls_R_factor_all 0.0508
_refine_ls_R_factor_gt 0.0415
_refine_ls_shift/su_max 0.001
_refine_ls_shift/su_mean 0.000
_refine_ls_structure_factor_coef Fsqd
_refine_ls_weighting_details 'calc w=1/[\s^2^(Fo^2^)+(0.0331P)^2^+0.6538P] where P=(Fo^2^+2Fc^2^)/3'
_refine_ls_weighting_scheme calc
_refine_ls_wR_factor_gt 0.0947
_refine_ls_wR_factor_ref 0.1016
_reflns_number_gt 2782
_reflns_number_total 3298
_reflns_threshold_expression >2sigma(I)
_cod_data_source_file ic902057d_si_001_02.cif
_cod_data_source_block compound4
_cod_depositor_comments
;
The following automatic conversions were performed:

'_symmetry_cell_setting' value 'Monoclinic' changed to 'monoclinic'
according to the built-in table from CIF Core dictionary named
'cif_core.dic' version 2.4.1 from 2010-06-29.

Automatic conversion script
Id: cif_fix_values 1646 2011-03-28 12:23:43Z adriana 

The following automatic conversions were performed:

'_exptl_crystal_density_meas' value 'not measured' was changed to '?'
- the value is perceived as not measured.

Automatic conversion script
Id: cif_fix_values 3008 2015-01-20 13:52:24Z robertas 
;
_cod_original_sg_symbol_H-M 'P 1 21/n 1 '
_cod_database_code 4314483

loop_
_symmetry_equiv_pos_as_xyz
'x, y, z'
'-x+1/2, y+1/2, -z+1/2'
'-x, -y, -z'
'x-1/2, -y-1/2, z-1/2'

loop_
_atom_site_label
_atom_site_type_symbol
_atom_site_fract_x
_atom_site_fract_y
_atom_site_fract_z
_atom_site_U_iso_or_equiv
_atom_site_adp_type
_atom_site_occupancy
_atom_site_symmetry_multiplicity
_atom_site_calc_flag
_atom_site_refinement_flags
_atom_site_disorder_assembly
_atom_site_disorder_group
C1 C 0.31542(17) 0.56186(8) 0.84769(17) 0.0340(3) Uani 1 1 d . . .
H1 H 0.2954 0.5144 0.8791 0.041 Uiso 1 1 calc R . .
C2 C 0.45195(17) 0.58557(8) 0.83861(18) 0.0353(3) Uani 1 1 d . . .
H2 H 0.5416 0.5576 0.8623 0.042 Uiso 1 1 calc R . .
C3 C 0.43122(16) 0.66107(8) 0.78608(16) 0.0307(3) Uani 1 1 d . . .
H3 H 0.5055 0.6917 0.7692 0.037 Uiso 1 1 calc R . .
C4 C 0.28197(15) 0.68117(7) 0.76446(15) 0.0262(3) Uani 1 1 d . . .
C5 C 0.19949(15) 0.75300(7) 0.69855(15) 0.0253(3) Uani 1 1 d . . .
H5 H 0.1595 0.7465 0.5883 0.030 Uiso 1 1 calc R . .
C6 C 0.06520(15) 0.77202(8) 0.74967(16) 0.0266(3) Uani 1 1 d . . .
C7 C 0.02900(17) 0.75593(8) 0.87713(17) 0.0322(3) Uani 1 1 d . . .
H7 H 0.0846 0.7254 0.9572 0.039 Uiso 1 1 calc R . .
C8 C -0.10913(17) 0.79447(8) 0.86444(19) 0.0362(4) Uani 1 1 d . . .
H8 H -0.1608 0.7935 0.9345 0.043 Uiso 1 1 calc R . .
C9 C -0.15173(17) 0.83280(10) 0.73184(19) 0.0399(4) Uani 1 1 d . . .
H9 H -0.2378 0.8632 0.6946 0.048 Uiso 1 1 calc R . .
C10 C 0.31374(14) 0.81813(7) 0.73084(15) 0.0246(3) Uani 1 1 d . . .
C11 C 0.39108(16) 0.83953(8) 0.87984(16) 0.0283(3) Uani 1 1 d . . .
H11 H 0.3724 0.8140 0.9589 0.034 Uiso 1 1 calc R . .
C12 C 0.49541(16) 0.89819(8) 0.91214(16) 0.0288(3) Uani 1 1 d . . .
H12 H 0.5454 0.9124 1.0121 0.035 Uiso 1 1 calc R . .
C13 C 0.52487(14) 0.93567(7) 0.79413(15) 0.0251(3) Uani 1 1 d . . .
C14 C 0.44992(15) 0.91521(8) 0.64515(15) 0.0272(3) Uani 1 1 d . . .
H14 H 0.4700 0.9402 0.5664 0.033 Uiso 1 1 calc R . .
C15 C 0.34405(15) 0.85675(7) 0.61472(15) 0.0259(3) Uani 1 1 d . . .
H15 H 0.2926 0.8433 0.5146 0.031 Uiso 1 1 calc R . .
C16 C 0.76683(16) 0.99833(9) 0.94702(18) 0.0353(3) Uani 1 1 d . . .
H16 H 0.8069 0.9608 1.0185 0.042 Uiso 1 1 calc R . .
C17 C 0.83130(17) 1.06681(9) 0.94085(19) 0.0378(4) Uani 1 1 d . . .
H17 H 0.9236 1.0853 1.0058 0.045 Uiso 1 1 calc R . .
C18 C 0.72895(16) 1.10285(8) 0.81635(18) 0.0344(3) Uani 1 1 d . . .
H18 H 0.7436 1.1511 0.7850 0.041 Uiso 1 1 calc R . .
N1 N 0.21275(13) 0.61966(6) 0.80276(13) 0.0296(3) Uani 1 1 d . . .
H1A H 0.1189 0.6178 0.7991 0.035 Uiso 1 1 calc R . .
N2 N -0.04570(14) 0.81893(8) 0.66227(14) 0.0366(3) Uani 1 1 d . . .
H2A H -0.0485 0.8371 0.5761 0.044 Uiso 1 1 calc R . .
N3 N 0.63361(13) 0.99519(6) 0.82984(13) 0.0276(3) Uani 1 1 d . . .
N4 N 0.60725(13) 1.06022(7) 0.74695(14) 0.0315(3) Uani 1 1 d . . .

loop_
_atom_site_aniso_label
_atom_site_aniso_U_11
_atom_site_aniso_U_22
_atom_site_aniso_U_33
_atom_site_aniso_U_23
_atom_site_aniso_U_13
_atom_site_aniso_U_12
C1 0.0380(8) 0.0239(7) 0.0360(8) 0.0002(6) 0.0067(6) -0.0025(6)
C2 0.0329(8) 0.0317(8) 0.0387(8) -0.0009(6) 0.0081(6) 0.0050(6)
C3 0.0282(7) 0.0311(7) 0.0329(8) -0.0006(6) 0.0101(6) -0.0005(6)
C4 0.0275(7) 0.0257(7) 0.0254(7) -0.0023(5) 0.0085(5) -0.0025(5)
C5 0.0248(6) 0.0273(7) 0.0231(6) -0.0011(5) 0.0069(5) -0.0012(5)
C6 0.0241(6) 0.0256(7) 0.0284(7) -0.0028(5) 0.0064(5) -0.0024(5)
C7 0.0370(8) 0.0278(7) 0.0349(8) 0.0000(6) 0.0161(6) -0.0022(6)
C8 0.0368(8) 0.0330(8) 0.0460(9) -0.0101(7) 0.0231(7) -0.0080(6)
C9 0.0260(7) 0.0483(9) 0.0440(9) -0.0091(7) 0.0096(7) 0.0052(6)
C10 0.0227(6) 0.0244(6) 0.0263(7) 0.0005(5) 0.0076(5) 0.0022(5)
C11 0.0323(7) 0.0287(7) 0.0245(7) 0.0028(5) 0.0102(6) -0.0016(6)
C12 0.0309(7) 0.0293(7) 0.0236(7) -0.0013(5) 0.0054(6) -0.0014(6)
C13 0.0217(6) 0.0219(6) 0.0310(7) 0.0002(5) 0.0078(5) 0.0021(5)
C14 0.0288(7) 0.0275(7) 0.0265(7) 0.0046(5) 0.0106(6) 0.0018(5)
C15 0.0273(7) 0.0280(7) 0.0204(6) -0.0005(5) 0.0054(5) 0.0022(5)
C16 0.0264(7) 0.0328(8) 0.0394(9) 0.0009(6) 0.0011(6) 0.0027(6)
C17 0.0247(7) 0.0339(8) 0.0510(10) -0.0059(7) 0.0072(7) -0.0037(6)
C18 0.0320(7) 0.0294(7) 0.0452(9) 0.0001(6) 0.0175(7) -0.0053(6)
N1 0.0268(6) 0.0284(6) 0.0325(6) -0.0005(5) 0.0084(5) -0.0043(5)
N2 0.0314(6) 0.0472(8) 0.0304(7) 0.0021(6) 0.0091(5) 0.0094(6)
N3 0.0244(6) 0.0245(6) 0.0326(6) 0.0016(5) 0.0075(5) 0.0005(4)
N4 0.0313(6) 0.0292(6) 0.0344(7) 0.0053(5) 0.0115(5) -0.0031(5)

loop_
_atom_type_symbol
_atom_type_description
_atom_type_scat_dispersion_real
_atom_type_scat_dispersion_imag
_atom_type_scat_source
C C 0.0033 0.0016 'International Tables Vol C Tables 4.2.6.8 and 6.1.1.4'
H H 0.0000 0.0000 'International Tables Vol C Tables 4.2.6.8 and 6.1.1.4'
N N 0.0061 0.0033 'International Tables Vol C Tables 4.2.6.8 and 6.1.1.4'

loop_
_geom_angle_atom_site_label_1
_geom_angle_atom_site_label_2
_geom_angle_atom_site_label_3
_geom_angle
_geom_angle_site_symmetry_1
_geom_angle_site_symmetry_3
_geom_angle_publ_flag
C2 C1 N1 108.38(13) . . ?
C2 C1 H1 125.8 . . ?
N1 C1 H1 125.8 . . ?
C1 C2 C3 106.92(13) . . ?
C1 C2 H2 126.5 . . ?
C3 C2 H2 126.5 . . ?
C4 C3 C2 108.08(13) . . ?
C4 C3 H3 126.0 . . ?
C2 C3 H3 126.0 . . ?
N1 C4 C3 106.79(12) . . ?
N1 C4 C5 124.14(11) . . ?
C3 C4 C5 128.86(12) . . ?
C4 C5 C6 114.75(11) . . ?
C4 C5 C10 109.51(10) . . ?
C6 C5 C10 110.95(11) . . ?
C4 C5 H5 107.1 . . ?
C6 C5 H5 107.1 . . ?
C10 C5 H5 107.1 . . ?
N2 C6 C7 107.18(12) . . ?
N2 C6 C5 118.89(12) . . ?
C7 C6 C5 133.79(13) . . ?
C6 C7 C8 107.43(14) . . ?
C6 C7 H7 126.3 . . ?
C8 C7 H7 126.3 . . ?
C9 C8 C7 107.50(13) . . ?
C9 C8 H8 126.3 . . ?
C7 C8 H8 126.3 . . ?
C8 C9 N2 107.86(14) . . ?
C8 C9 H9 126.1 . . ?
N2 C9 H9 126.1 . . ?
C15 C10 C11 118.48(12) . . ?
C15 C10 C5 121.65(12) . . ?
C11 C10 C5 119.86(12) . . ?
C12 C11 C10 121.00(13) . . ?
C12 C11 H11 119.5 . . ?
C10 C11 H11 119.5 . . ?
C11 C12 C13 119.54(13) . . ?
C11 C12 H12 120.2 . . ?
C13 C12 H12 120.2 . . ?
C14 C13 C12 120.52(12) . . ?
C14 C13 N3 120.84(12) . . ?
C12 C13 N3 118.64(12) . . ?
C13 C14 C15 119.15(12) . . ?
C13 C14 H14 120.4 . . ?
C15 C14 H14 120.4 . . ?
C10 C15 C14 121.30(12) . . ?
C10 C15 H15 119.3 . . ?
C14 C15 H15 119.3 . . ?
N3 C16 C17 107.31(14) . . ?
N3 C16 H16 126.3 . . ?
C17 C16 H16 126.3 . . ?
C16 C17 C18 104.96(13) . . ?
C16 C17 H17 127.5 . . ?
C18 C17 H17 127.5 . . ?
N4 C18 C17 112.27(13) . . ?
N4 C18 H18 123.9 . . ?
C17 C18 H18 123.9 . . ?
C1 N1 C4 109.84(11) . . ?
C1 N1 H1A 125.1 . . ?
C4 N1 H1A 125.1 . . ?
C6 N2 C9 110.03(13) . . ?
C6 N2 H2A 125.0 . . ?
C9 N2 H2A 125.0 . . ?
C16 N3 N4 111.61(12) . . ?
C16 N3 C13 127.35(12) . . ?
N4 N3 C13 120.98(11) . . ?
C18 N4 N3 103.85(12) . . ?

loop_
_geom_bond_atom_site_label_1
_geom_bond_atom_site_label_2
_geom_bond_distance
_geom_bond_site_symmetry_2
_geom_bond_publ_flag
C1 C2 1.363(2) . ?
C1 N1 1.3678(18) . ?
C1 H1 0.9300 . ?
C2 C3 1.419(2) . ?
C2 H2 0.9300 . ?
C3 C4 1.3773(19) . ?
C3 H3 0.9300 . ?
C4 N1 1.3726(17) . ?
C4 C5 1.5096(18) . ?
C5 C6 1.5114(18) . ?
C5 C10 1.5290(18) . ?
C5 H5 0.9800 . ?
C6 N2 1.3647(18) . ?
C6 C7 1.370(2) . ?
C7 C8 1.422(2) . ?
C7 H7 0.9300 . ?
C8 C9 1.353(2) . ?
C8 H8 0.9300 . ?
C9 N2 1.3680(19) . ?
C9 H9 0.9300 . ?
C10 C15 1.3887(18) . ?
C10 C11 1.3921(19) . ?
C11 C12 1.3849(19) . ?
C11 H11 0.9300 . ?
C12 C13 1.3903(19) . ?
C12 H12 0.9300 . ?
C13 C14 1.3836(19) . ?
C13 N3 1.4217(17) . ?
C14 C15 1.3916(19) . ?
C14 H14 0.9300 . ?
C15 H15 0.9300 . ?
C16 N3 1.3541(18) . ?
C16 C17 1.364(2) . ?
C16 H16 0.9300 . ?
C17 C18 1.391(2) . ?
C17 H17 0.9300 . ?
C18 N4 1.3350(19) . ?
C18 H18 0.9300 . ?
N1 H1A 0.8600 . ?
N2 H2A 0.8600 . ?
N3 N4 1.3667(16) . ?

loop_
_cod_related_entry_id
_cod_related_entry_database
_cod_related_entry_code
1 ChemSpider 30660951
